data_7063949
loop_
_publ_author_name
'Uvarov, Denis Y.'
'Lesnikov, Vladislav K.'
'Golovanov, Ivan S.'
'Burikov, Sergey A.'
'Salnikova, Diana I.'
'Scherbakov, Alexander M.'
'Zavarzin, Igor V.'
'Volkova, Yulia A.'

_publ_section_title
;
 Effects of phosphorus(V)-substituted 1,3,4-thiadiazoles on the electronic
 properties of BODIPY fluorophores
;
_journal_issue 36
_journal_name_full 'New Journal of Chemistry'
_journal_page_first 15885
_journal_page_last 15894
_journal_paper_doi 10.1039/D5NJ01910A
_journal_volume 49
_journal_year 2025
_chemical_formula_moiety 'C39 H57 B F2 N10 O2 P2 S2, C8 H2 Cl2 N2 O2'
_chemical_formula_sum 'C47 H59 B Cl2 F2 N12 O4 P2 S2'
_chemical_formula_weight 1101.83
_space_group_crystal_system triclinic
_space_group_IT_number 2
_space_group_name_Hall '-P 1'
_space_group_name_H-M_alt 'P -1'
_atom_sites_solution_hydrogens mixed
_atom_sites_solution_primary dual
_atom_sites_solution_secondary difmap
_audit_creation_date 2024-07-09
_audit_creation_method
;
Olex2 1.3
(compiled 2019.09.11 svn.r3662 for OlexSys, GUI svn.r5938)
;
_audit_update_record
;
2025-04-25 deposited with the CCDC.	2025-07-21 downloaded from the CCDC.
;
_cell_angle_alpha 69.0631(7)
_cell_angle_beta 78.1859(7)
_cell_angle_gamma 71.2137(7)
_cell_formula_units_Z 2
_cell_length_a 15.30926(13)
_cell_length_b 15.86213(10)
_cell_length_c 16.43388(13)
_cell_measurement_reflns_used 79562
_cell_measurement_temperature 100.00(10)
_cell_measurement_theta_max 80.5370
_cell_measurement_theta_min 2.8710
_cell_volume 3510.52(5)
_computing_cell_refinement 'CrysAlisPro 1.171.43.124a (Rigaku OD, 2024)'
_computing_data_collection 'CrysAlisPro system (CCD 43.124a 64-bit (release 23-05-2024))'
_computing_data_reduction 'CrysAlisPro 1.171.43.124a (Rigaku OD, 2024)'
_computing_molecular_graphics 'Olex2 1.3 (Dolomanov et al., 2009)'
_computing_publication_material 'Olex2 1.3 (Dolomanov et al., 2009)'
_computing_structure_refinement 'XL n/a (Sheldrick, 2008)'
_diffrn_ambient_environment N~2~
_diffrn_ambient_temperature 100.00(10)
_diffrn_detector 'Hybrid Pixel Array Detector'
_diffrn_detector_area_resol_mean 10.0000
_diffrn_detector_type HyPix
_diffrn_measured_fraction_theta_full 0.999
_diffrn_measured_fraction_theta_max 0.988
_diffrn_measurement_details
;
List of Runs (angles in degrees, time in seconds):

  # Type    Start    End  Width  t~exp~   \w     \q     \k     \f   Frames
#--------------------------------------------------------------------------
  1  \w    -82.00   0.00   0.50    0.50    --  -44.25 108.00 135.00  164
  2  \w     21.00  85.00   0.50    0.50    --   44.25-108.00  39.00  128
  3  \w    -81.00 -25.00   0.50    2.00    --  -96.00 108.00 135.00  112
  4  \w   -167.00 -82.00   0.50    2.00    --  -96.00-108.00  39.00  170
  5  \w     46.00 107.00   0.50    2.00    --  117.50-108.00  39.00  122
  6  \w    104.00 178.00   0.50    2.00    --  117.50 108.00 135.00  148
  7  \w    -27.00  35.00   0.50    0.50    --  -44.25  19.00  30.00  124
  8  \w    -27.00  35.00   0.50    0.50    --  -44.25  19.00  90.00  124
  9  \w   -117.00 -17.00   0.50    0.50    --  -44.25 -77.00  90.00  200
 10  \w    -27.00  35.00   0.50    0.50    --  -44.25  19.00 -30.00  124
 11  \w    -86.00 -13.00   0.50    0.50    --  -44.25 125.00-150.00  146
 12  \w   -117.00 -17.00   0.50    0.50    --  -44.25 -77.00  90.00  200
 13  \w     34.00  94.00   0.50    0.50    --   44.25-125.00 -90.00  120
 14  \w    -34.00  27.00   0.50    0.50    --   44.25 -19.00 120.00  122
 15  \w     25.00 118.00   0.50    0.50    --   44.25  57.00-180.00  186
 16  \w    -28.00  64.00   0.50    0.50    --   44.25 -57.00   0.00  184
 17  \w     25.00 118.00   0.50    0.50    --   44.25  57.00-180.00  186
 18  \w    -28.00  64.00   0.50    0.50    --   44.25 -57.00   0.00  184
 19  \w   -170.00 -75.00   0.50    2.00    --  -96.00 -61.00 114.43  190
 20  \w     45.00 105.00   0.50    2.00    --  117.50 -77.00 120.00  120
 21  \w     47.00 111.00   0.50    2.00    --  117.50-125.00   0.00  128
 22  \w     45.00 105.00   0.50    2.00    --  117.50 -95.00  90.00  120
 23  \w     47.00 111.00   0.50    2.00    --  117.50-125.00-180.00  128
 24  \w     98.00 178.00   0.50    2.00    --  117.50  30.00 150.00  160
 25  \w     98.00 178.00   0.50    2.00    --  117.50  45.00-150.00  160
 26  \w     45.00  71.00   0.50    2.00    --  117.50 -61.00 -90.00   52
 27  \w     98.00 178.00   0.50    2.00    --  117.50  45.00   0.00  160
 28  \w     45.00 105.00   0.50    2.00    --  117.50 -77.00 150.00  120
 29  \w     95.00 178.00   0.50    2.00    --  117.50 125.00-120.00  166
 30  \w     98.00 178.00   0.50    2.00    --  117.50  45.00-150.00  160
 31  \w     97.00 178.00   0.50    2.00    --  117.50  61.00-120.00  162
 32  \w     86.00 178.00   0.50    2.00    --  117.50  15.00   0.00  184
 33  \w     45.00 105.00   0.50    2.00    --  117.50 -95.00-120.00  120
 34  \w     86.00 178.00   0.50    2.00    --  117.50  15.00  60.00  184
 35  \w     47.00 111.00   0.50    2.00    --  117.50-125.00 -30.00  128
 36  \w     47.00 111.00   0.50    2.00    --  117.50-125.00 -30.00  128
 37  \w     45.00  71.00   0.50    2.00    --  117.50 -61.00  30.00   52
 38  \w     95.00 178.00   0.50    2.00    --  117.50 125.00-150.00  166
 39  \w     95.00 178.00   0.50    2.00    --  117.50 125.00-150.00  166
 40  \w     45.00  71.00   0.50    2.00    --  117.50 -61.00 -60.00   52
 41  \w     97.00 178.00   0.50    2.00    --  117.50  61.00-180.00  162
 42  \w     45.00  71.00   0.50    2.00    --  117.50 -61.00  90.00   52
 43  \w     98.00 178.00   0.50    2.00    --  117.50  30.00-180.00  160
 44  \w     55.00 110.00   0.50    2.00    --  117.50-125.00  60.00  110
 45  \w    128.00 161.00   0.50    2.00    --  117.50 125.00   0.00   66
 46  \w     43.00 113.00   0.50    2.00    --  117.50   0.00-120.00  140
 47  \w    148.00 178.00   0.50    2.00    --  117.50   0.00-120.00   60
 48  \w     47.00 105.00   0.50    2.00    --  117.50 -95.00  60.00  116
 49  \w     45.00  70.00   0.50    2.00    --  117.50 -61.00 120.00   50
 50  \w    118.00 176.00   0.50    2.00    --  117.50  61.00  60.00  116
 51  \w     77.00 105.00   0.50    2.00    --  117.50 -95.00 120.00   56
 52  \w     46.00  99.00   0.50    2.00    --  117.50 -77.00-150.00  106
 53  \w     54.00  82.00   0.50    2.00    --  117.50 -95.00-150.00   56
 54  \w     49.00  75.00   0.50    2.00    --  117.50 -80.00  61.59   52
 55  \w     45.00  94.00   0.50    2.00    --  117.50 -77.00 -60.00   98
 56  \w     62.00  87.00   0.50    2.00    --  117.50 -95.00  30.00   50
 57  \w    113.00 140.00   0.50    2.00    --  117.50 -87.00  37.32   54
 58  \w     86.00 158.00   0.50    2.00    --  117.50  15.00  30.00  144
 59  \w     75.00 111.00   0.50    2.00    --  117.50-125.00-120.00   72
 60  \w     45.00  70.00   0.50    2.00    --  117.50 -61.00 150.00   50
 61  \w     83.00 110.00   0.50    2.00    --  117.50-125.00 -60.00   54
 62  \w    107.00 157.00   0.50    2.00    --  117.50  15.00-180.00  100
 63  \w     83.00 111.00   0.50    2.00    --  117.50-125.00  30.00   56
 64  \w    153.00 178.00   0.50    2.00    --  117.50  61.00 -90.00   50
 65  \w    109.00 148.00   0.50    2.00    --  117.50  45.00  90.00   78
 66  \w     66.00  93.00   0.50    2.00    --  117.50 -77.00 -90.00   54
 67  \w     46.00  72.00   0.50    2.00    --  117.50 -77.00  90.00   52
 68  \w     45.00  75.00   0.50    2.00    --  117.50 -95.00 -90.00   60
 69  \w     47.00  76.00   0.50    2.00    --  117.50-125.00 -60.00   58
 70  \w     98.00 153.00   0.50    2.00    --  117.50  45.00-180.00  110
 71  \w    123.00 148.00   0.50    2.00    --  117.50 -84.00  43.94   50
 72  \w     47.00 111.00   0.50    2.00    --  117.50-125.00-150.00  128
 73  \w    146.00 172.00   0.50    2.00    --  117.50  61.00  30.00   52
 74  \w     51.00  77.00   0.50    2.00    --  117.50 -84.00  43.94   52
 75  \w     98.00 143.00   0.50    2.00    --  117.50  45.00  30.00   90
 76  \w     98.00 131.00   0.50    2.00    --  117.50  45.00 120.00   66
 77  \w    108.00 171.00   0.50    2.00    --  117.50  15.00 -90.00  126
 78  \w     69.00 110.00   0.50    2.00    --  117.50 -78.00-159.50   82
 79  \w     53.00  79.00   0.50    2.00    --  117.50 -83.00  76.74   52
 80  \w     94.00 120.00   0.50    2.00    --  117.50 -83.00  76.74   52
 81  \w     83.00 111.00   0.50    2.00    --  117.50-125.00 120.00   56
 82  \w    108.00 135.00   0.50    2.00    --  117.50  30.00-120.00   54
 83  \w    138.00 163.00   0.50    2.00    --  117.50  30.00-120.00   50
 84  \w     95.00 120.00   0.50    2.00    --  117.50 125.00   0.00   50
 85  \w    153.00 178.00   0.50    2.00    --  117.50  30.00  90.00   50
 86  \w    129.00 178.00   0.50    2.00    --  117.50 125.00  30.00   98
 87  \w    100.00 129.00   0.50    2.00    --  117.50 125.00  60.00   58
 88  \w    139.00 165.00   0.50    2.00    --  117.50 125.00  60.00   52
 89  \w     45.00 104.00   0.50    2.00    --  117.50 -95.00 150.00  118
 90  \w     80.00 105.00   0.50    2.00    --  117.50 -95.00 -90.00   50
 91  \w     48.00  82.00   0.50    2.00    --  117.50 -81.00 -89.38   68
 92  \w    100.00 126.00   0.50    2.00    --  117.50 -81.00 -89.38   52
 93  \w     48.00  73.00   0.50    2.00    --  117.50 -87.00 140.62   50
 94  \w    118.00 147.00   0.50    2.00    --  117.50 -87.00 140.62   58
 95  \w     52.00 103.00   0.50    2.00    --  117.50 -95.00 -60.00  102
 96  \w     46.00  74.00   0.50    2.00    --  117.50 -95.00   0.00   56
 97  \w     98.00 142.00   0.50    2.00    --  117.50  30.00  90.00   88
 98  \w    119.00 145.00   0.50    2.00    --  117.50  45.00-120.00   52
 99  \w    125.00 151.00   0.50    2.00    --  117.50  45.00 -60.00   52
100  \w    139.00 165.00   0.50    2.00    --  117.50  30.00  30.00   52
101  \w    100.00 143.00   0.50    2.00    --  117.50  61.00  30.00   86
102  \w    116.00 142.00   0.50    2.00    --  117.50  61.00 -90.00   52
103  \w    134.00 172.00   0.50    2.00    --  117.50 125.00 120.00   76
104  \w    100.00 138.00   0.50    2.00    --  117.50 -81.00 -67.34   76
105  \w     47.00  74.00   0.50    2.00    --  117.50 -85.00  -3.31   54
106  \w    122.00 147.00   0.50    2.00    --  117.50 -85.00  -3.31   50
107  \w     46.00  72.00   0.50    2.00    --  117.50 -87.00 -17.72   52
108  \w    111.00 148.00   0.50    2.00    --  117.50 -87.00 -17.72   74
109  \w     84.00 110.00   0.50    2.00    --  117.50-125.00 -90.00   52
110  \w     90.00 116.00   0.50    2.00    --  117.50 -88.00  59.12   52
111  \w     45.00  70.00   0.50    2.00    --  117.50 -61.00-180.00   50
;
_diffrn_measurement_device 'four-circle diffractometer'
_diffrn_measurement_device_type 'XtaLAB Synergy, Dualflex, HyPix'
_diffrn_measurement_method '\w scans'
_diffrn_orient_matrix_type 'CrysAlisPro convention (1999,Acta A55,543-557)'
_diffrn_orient_matrix_UB_11 -0.1048892000
_diffrn_orient_matrix_UB_12 0.0214509000
_diffrn_orient_matrix_UB_13 -0.0039317000
_diffrn_orient_matrix_UB_21 0.0176891000
_diffrn_orient_matrix_UB_22 0.0093462000
_diffrn_orient_matrix_UB_23 -0.0981548000
_diffrn_orient_matrix_UB_31 0.0100351000
_diffrn_orient_matrix_UB_32 -0.1055063000
_diffrn_orient_matrix_UB_33 0.0230033000
_diffrn_radiation_monochromator mirror
_diffrn_radiation_probe x-ray
_diffrn_radiation_type 'Cu K\a'
_diffrn_radiation_wavelength 1.54184
_diffrn_reflns_av_R_equivalents 0.0306
_diffrn_reflns_av_unetI/netI 0.0181
_diffrn_reflns_Laue_measured_fraction_full 0.999
_diffrn_reflns_Laue_measured_fraction_max 0.988
_diffrn_reflns_limit_h_max 19
_diffrn_reflns_limit_h_min -19
_diffrn_reflns_limit_k_max 16
_diffrn_reflns_limit_k_min -20
_diffrn_reflns_limit_l_max 21
_diffrn_reflns_limit_l_min -21
_diffrn_reflns_number 110783
_diffrn_reflns_point_group_measured_fraction_full 0.999
_diffrn_reflns_point_group_measured_fraction_max 0.988
_diffrn_reflns_theta_full 67.684
_diffrn_reflns_theta_max 80.818
_diffrn_reflns_theta_min 2.894
_diffrn_source 'micro-focus sealed X-ray tube'
_diffrn_source_type 'PhotonJet (Cu) X-ray Source'
_exptl_absorpt_coefficient_mu 2.209
_exptl_absorpt_correction_T_max 1.000
_exptl_absorpt_correction_T_min 0.287
_exptl_absorpt_correction_type gaussian
_exptl_absorpt_process_details
;
CrysAlisPro 1.171.43.124a (Rigaku Oxford Diffraction, 2024)
Numerical absorption correction based on gaussian integration over
a multifaceted crystal model
Empirical absorption correction using spherical harmonics,
implemented in SCALE3 ABSPACK scaling algorithm.
;
_exptl_crystal_colour pink
_exptl_crystal_colour_primary pink
_exptl_crystal_density_diffrn 1.042
_exptl_crystal_description prism
_exptl_crystal_F_000 1152
_exptl_crystal_size_max 0.31
_exptl_crystal_size_mid 0.24
_exptl_crystal_size_min 0.14
_refine_diff_density_max 0.446
_refine_diff_density_min -0.378
_refine_diff_density_rms 0.051
_refine_ls_extinction_method none
_refine_ls_goodness_of_fit_ref 1.028
_refine_ls_hydrogen_treatment mixed
_refine_ls_matrix_type full
_refine_ls_number_parameters 705
_refine_ls_number_reflns 15256
_refine_ls_number_restraints 10
_refine_ls_restrained_S_all 1.031
_refine_ls_R_factor_all 0.0359
_refine_ls_R_factor_gt 0.0350
_refine_ls_shift/su_max 0.002
_refine_ls_shift/su_mean 0.000
_refine_ls_structure_factor_coef Fsqd
_refine_ls_weighting_details 'w=1/[\s^2^(Fo^2^)+(0.0565P)^2^+1.3005P] where P=(Fo^2^+2Fc^2^)/3'
_refine_ls_weighting_scheme calc
_refine_ls_wR_factor_gt 0.0978
_refine_ls_wR_factor_ref 0.0985
_reflns_Friedel_coverage 0.000
_reflns_number_gt 14605
_reflns_number_total 15256
_reflns_threshold_expression 'I > 2\s(I)'
_cod_data_source_file d5nj01910a2.cif
_cod_data_source_block mrin007f3-pink
_cod_depositor_comments 'Adding full bibliography for 7063949.cif.'
_cod_database_code 7063949
_shelxl_version_number 2014/6
_chemical_oxdiff_formula C55H77Cl6N12O6
_chemical_oxdiff_usercomment Mrin007f2-pinkprism
_shelx_space_group_comment
;
The symmetry employed for this shelxl refinement is uniquely defined
by the following loop, which should always be used as a source of
symmetry information in preference to the above space-group names.
They are only intended as comments.
;
_shelx_estimated_absorpt_t_max 0.747
_shelx_estimated_absorpt_t_min 0.548
_reflns_odcompleteness_completeness 98.10
_reflns_odcompleteness_iscentric 1
_reflns_odcompleteness_theta 81.42
_olex2_refinement_description
;
1. Fixed Uiso
 At 1.2 times of:
  All C(H) groups
 At 1.5 times of:
  All C(H,H,H) groups, All C(H,H,H,H,H,H) groups
2. Restrained distances
 C31A-C32A \\sim C31-C32
 with sigma of 0.02
 C32-C27 \\sim C27-C32A
 with sigma of 0.02
 C28A-C27 \\sim C27-C28
 with sigma of 0.02
 C28A-C29A \\sim C28-C29
 with sigma of 0.02
 C29A-C30A \\sim C29-C30
 with sigma of 0.02
 C30A-C31A \\sim C30-C31
 with sigma of 0.02
 C49A-C46A \\sim C49-C46
 with sigma of 0.02
 C48A-C46A \\sim C46-C48
 with sigma of 0.02
 C46-C47 \\sim C47-C46A
 with sigma of 0.02
 C46A-N45 \\sim N45-C46
 with sigma of 0.02
3. Uiso/Uaniso restraints and constraints
Uanis(C31) = Uanis(C31A)
Uanis(C32A) = Uanis(C32)
Uanis(C28) = Uanis(C28A)
Uanis(C29) = Uanis(C29A)
Uanis(C32A) = Uanis(C32) = Uanis(C28) = Uanis(C28A)
Uanis(C31A) = Uanis(C31) = Uanis(C29) = Uanis(C29A)
Uanis(C30A) = Uanis(C30)
Uanis(C46) = Uanis(C46A)
Uanis(C48) = Uanis(C48A)
Uanis(C49) = Uanis(C49A)
4. Others
 Sof(C28A)=Sof(H28A)=Sof(C29A)=Sof(H29A)=Sof(C30A)=Sof(H30A)=Sof(C31A)=
 Sof(H31A)=Sof(C32A)=Sof(H32A)=1-FVAR(1)
 Sof(C28)=Sof(H28)=Sof(C29)=Sof(H29)=Sof(C30)=Sof(H30)=Sof(C31)=Sof(H31)=
 Sof(C32)=Sof(H32)=FVAR(1)
 Sof(C46A)=Sof(H47D)=Sof(H47E)=Sof(H47F)=Sof(C48A)=Sof(H48D)=Sof(H48E)=
 Sof(H48F)=Sof(C49A)=Sof(H49D)=Sof(H49E)=Sof(H49F)=1-FVAR(2)
 Sof(C46)=Sof(H47A)=Sof(H47B)=Sof(H47C)=Sof(C48)=Sof(H48A)=Sof(H48B)=Sof(H48C)=
 Sof(C49)=Sof(H49A)=Sof(H49B)=Sof(H49C)=FVAR(2)
5.a Aromatic/amide H refined with riding coordinates:
 C28(H28), C28A(H28A), C29(H29), C29A(H29A), C30(H30), C30A(H30A), C31(H31),
 C31A(H31A), C32(H32), C32A(H32A)
5.b Idealised Me refined as rotating group:
 C23(H23A,H23B,H23C), C24(H24A,H24B,H24C), C25(H25A,H25B,H25C), C26(H26A,H26B,
 H26C), C36(H36A,H36B,H36C), C37(H37A,H37B,H37C), C38(H38A,H38B,H38C), C41(H41A,
 H41B,H41C), C42(H42A,H42B,H42C), C43(H43A,H43B,H43C), C47(H47A,H47B,H47C),
 C47(H47D,H47E,H47F), C48(H48A,H48B,H48C), C48A(H48D,H48E,H48F), C49(H49A,H49B,
 H49C), C49A(H49D,H49E,H49F), C52(H52A,H52B,H52C), C53(H53A,H53B,H53C),
 C54(H54A,H54B,H54C)
;
_smtbx_masks_void_probe_radius 1.2
_smtbx_masks_void_truncation_radius 1.2
_olex2_submission_special_instructions 'No special instructions were received'
_oxdiff_exptl_absorpt_empirical_details
;
Empirical correction (ABSPACK) includes:
- Absorption correction using spherical harmonics
- Frame scaling
;
_oxdiff_exptl_absorpt_empirical_full_max 1.328
_oxdiff_exptl_absorpt_empirical_full_min 0.772

loop_
_space_group_symop_operation_xyz
'x, y, z'
'-x, -y, -z'

loop_
_atom_site_label
_atom_site_type_symbol
_atom_site_fract_x
_atom_site_fract_y
_atom_site_fract_z
_atom_site_U_iso_or_equiv
_atom_site_adp_type
_atom_site_occupancy
_atom_site_site_symmetry_order
_atom_site_calc_flag
_atom_site_refinement_flags_posn
_atom_site_refinement_flags_adp
_atom_site_refinement_flags_occupancy
_atom_site_disorder_assembly
_atom_site_disorder_group
Cl1 Cl 1.19750(2) 0.64252(2) 0.14954(2) 0.03040(7) Uani 1 1 d . . . . .
Cl2 Cl 1.07440(3) 0.83822(2) 0.16505(2) 0.03313(8) Uani 1 1 d . . . . .
O57 O 0.99460(7) 0.83166(7) 0.35059(7) 0.0303(2) Uani 1 1 d . . . . .
H57 H 0.9985(14) 0.8799(16) 0.3091(14) 0.049(6) Uiso 1 1 d . . . . .
O60 O 1.20472(7) 0.48681(6) 0.32063(7) 0.0318(2) Uani 1 1 d . . . . .
H60 H 1.2132(17) 0.4813(17) 0.2723(17) 0.064(7) Uiso 1 1 d . . . . .
N61 N 0.97014(10) 0.68371(10) 0.55928(9) 0.0405(3) Uani 1 1 d . . . . .
N62 N 1.12148(10) 0.43497(9) 0.54027(9) 0.0416(3) Uani 1 1 d . . . . .
C55 C 1.14145(8) 0.65313(8) 0.24867(8) 0.0227(2) Uani 1 1 d . . . . .
C56 C 1.08819(8) 0.74009(8) 0.25616(8) 0.0233(2) Uani 1 1 d . . . . .
C57 C 1.04497(8) 0.75050(8) 0.33728(8) 0.0236(2) Uani 1 1 d . . . . .
C58 C 1.05405(8) 0.66959(9) 0.40983(8) 0.0248(2) Uani 1 1 d . . . . .
C59 C 1.10665(9) 0.58116(8) 0.40238(8) 0.0248(2) Uani 1 1 d . . . . .
C60 C 1.15201(9) 0.57182(8) 0.32201(8) 0.0241(2) Uani 1 1 d . . . . .
C61 C 1.00711(9) 0.67761(9) 0.49276(9) 0.0299(3) Uani 1 1 d . . . . .
C62 C 1.11544(10) 0.49919(9) 0.47848(9) 0.0309(3) Uani 1 1 d . . . . .
S13 S 0.20042(2) 0.91345(2) 0.29116(2) 0.02732(7) Uani 1 1 d . . . . .
S18 S 1.00681(2) 0.49614(2) 0.23058(2) 0.03016(8) Uani 1 1 d . . . . .
P33 P 0.02301(2) 1.07905(2) 0.25097(2) 0.01981(7) Uani 1 1 d . . . . .
P44 P 1.18214(2) 0.33847(2) 0.21439(2) 0.01959(7) Uani 1 1 d . . . . .
F1 F 0.51728(5) 0.56829(5) 0.30785(6) 0.03574(19) Uani 1 1 d . . . . .
F2 F 0.53892(5) 0.63120(6) 0.16042(6) 0.03507(18) Uani 1 1 d . . . . .
O33 O -0.01526(6) 1.00377(6) 0.25192(6) 0.02683(18) Uani 1 1 d . . . . .
O44 O 1.22209(6) 0.41829(6) 0.19672(6) 0.02516(18) Uani 1 1 d . . . . .
N2 N 0.50381(7) 0.73341(7) 0.24795(7) 0.02169(19) Uani 1 1 d . . . . .
N12 N 0.65762(7) 0.61578(7) 0.24407(7) 0.02186(19) Uani 1 1 d . . . . .
N15 N 0.29853(7) 1.02699(8) 0.20899(8) 0.0293(2) Uani 1 1 d . . . . .
N16 N 0.20793(7) 1.08061(7) 0.20844(8) 0.0269(2) Uani 1 1 d . . . . .
N20 N 0.90711(7) 0.40123(8) 0.21840(9) 0.0318(2) Uani 1 1 d . . . . .
N21 N 0.99745(7) 0.34776(8) 0.21210(8) 0.0297(2) Uani 1 1 d . . . . .
N34 N -0.00089(7) 1.17260(7) 0.16711(7) 0.0232(2) Uani 1 1 d . . . . .
H34 H -0.0024(14) 1.2216(15) 0.1768(13) 0.045(5) Uiso 1 1 d . . . . .
N39 N -0.00465(7) 1.11011(7) 0.33965(7) 0.0240(2) Uani 1 1 d . . . . .
H39 H 0.0301(16) 1.1328(16) 0.3467(15) 0.056(6) Uiso 1 1 d . . . . .
N45 N 1.21962(7) 0.28651(7) 0.14029(7) 0.0230(2) Uani 1 1 d D . . . .
H45 H 1.2152(12) 0.2342(13) 0.1549(11) 0.031(4) Uiso 1 1 d . . . . .
N50 N 1.18855(7) 0.25618(7) 0.30901(7) 0.0247(2) Uani 1 1 d . . . . .
H50 H 1.1403(13) 0.2664(13) 0.3429(12) 0.035(4) Uiso 1 1 d . . . . .
C3 C 0.41216(8) 0.77497(9) 0.24899(9) 0.0244(2) Uani 1 1 d . . . . .
C4 C 0.39534(8) 0.86618(9) 0.25382(9) 0.0261(2) Uani 1 1 d . . . . .
C5 C 0.48068(8) 0.87883(9) 0.25792(9) 0.0271(3) Uani 1 1 d . . . . .
C6 C 0.54850(8) 0.79508(8) 0.25303(8) 0.0217(2) Uani 1 1 d . . . . .
C7 C 0.64569(8) 0.76923(8) 0.25208(8) 0.0209(2) Uani 1 1 d . . . . .
C8 C 0.69970(8) 0.68116(8) 0.24625(7) 0.0192(2) Uani 1 1 d . . . . .
C9 C 0.79757(8) 0.64126(8) 0.24010(8) 0.0209(2) Uani 1 1 d . . . . .
C10 C 0.81196(8) 0.55096(8) 0.23595(8) 0.0219(2) Uani 1 1 d . . . . .
C11 C 0.72378(8) 0.53758(8) 0.23858(8) 0.0240(2) Uani 1 1 d . . . . .
C14 C 0.30649(8) 0.93739(9) 0.24860(9) 0.0257(2) Uani 1 1 d . . . . .
C17 C 0.14877(8) 1.03187(8) 0.24830(8) 0.0232(2) Uani 1 1 d . . . . .
C19 C 0.90012(8) 0.48162(8) 0.22848(8) 0.0225(2) Uani 1 1 d . . . . .
C22 C 1.05679(8) 0.38777(8) 0.21748(8) 0.0221(2) Uani 1 1 d . . . . .
C23 C 0.34380(9) 0.72726(10) 0.24575(11) 0.0330(3) Uani 1 1 d . . . . .
H23A H 0.3756 0.6761 0.2210 0.049 Uiso 1 1 calc R U . . .
H23B H 0.2954 0.7726 0.2090 0.049 Uiso 1 1 calc R U . . .
H23C H 0.3156 0.7017 0.3051 0.049 Uiso 1 1 calc R U . . .
C24 C 0.49312(10) 0.96329(11) 0.26965(15) 0.0471(4) Uani 1 1 d . . . . .
H24A H 0.5426 0.9438 0.3074 0.071 Uiso 1 1 calc R U . . .
H24B H 0.4351 0.9958 0.2967 0.071 Uiso 1 1 calc R U . . .
H24C H 0.5098 1.0056 0.2125 0.071 Uiso 1 1 calc R U . . .
C25 C 0.87220(9) 0.68570(9) 0.23504(10) 0.0306(3) Uani 1 1 d . . . . .
H25A H 0.9011 0.6571 0.2901 0.046 Uiso 1 1 calc R U . . .
H25B H 0.8451 0.7531 0.2253 0.046 Uiso 1 1 calc R U . . .
H25C H 0.9192 0.6759 0.1865 0.046 Uiso 1 1 calc R U . . .
C26 C 0.70229(9) 0.45351(9) 0.23653(12) 0.0356(3) Uani 1 1 d . . . . .
H26A H 0.7308 0.4405 0.1816 0.053 Uiso 1 1 calc R U . . .
H26B H 0.6349 0.4651 0.2404 0.053 Uiso 1 1 calc R U . . .
H26C H 0.7269 0.3994 0.2862 0.053 Uiso 1 1 calc R U . . .
C27 C 0.69213(8) 0.83598(8) 0.25677(9) 0.0254(2) Uani 1 1 d D . . . .
C28 C 0.7276(3) 0.8149(2) 0.3384(2) 0.0297(5) Uani 0.574(5) 1 d D . P A 1
H28 H 0.7214 0.7608 0.3863 0.036 Uiso 0.574(5) 1 calc R U P A 1
C28A C 0.7116(4) 0.8398(3) 0.3314(4) 0.0297(5) Uani 0.426(5) 1 d D . P A 2
H28A H 0.6925 0.7993 0.3858 0.036 Uiso 0.426(5) 1 calc R U P A 2
C29 C 0.7709(3) 0.8757(3) 0.3446(3) 0.0370(4) Uani 0.574(5) 1 d D . P A 1
H29 H 0.7926 0.8645 0.3987 0.044 Uiso 0.574(5) 1 calc R U P A 1
C29A C 0.7600(5) 0.9027(4) 0.3311(5) 0.0370(4) Uani 0.426(5) 1 d D . P A 2
H29A H 0.7740 0.9045 0.3841 0.044 Uiso 0.426(5) 1 calc R U P A 2
C30 C 0.7842(11) 0.9536(9) 0.2738(4) 0.0361(11) Uani 0.574(5) 1 d D . P A 1
H30 H 0.8175 0.9927 0.2783 0.043 Uiso 0.574(5) 1 calc R U P A 1
C30A C 0.7857(15) 0.9605(13) 0.2518(6) 0.0361(11) Uani 0.426(5) 1 d D . P A 2
H30A H 0.8144 1.0058 0.2510 0.043 Uiso 0.426(5) 1 calc R U P A 2
C31 C 0.7469(3) 0.9725(3) 0.1960(3) 0.0370(4) Uani 0.574(5) 1 d D . P A 1
H31 H 0.7537 1.0257 0.1474 0.044 Uiso 0.574(5) 1 calc R U P A 1
C31A C 0.7725(4) 0.9570(4) 0.1739(4) 0.0370(4) Uani 0.426(5) 1 d D . P A 2
H31A H 0.7954 0.9961 0.1205 0.044 Uiso 0.426(5) 1 calc R U P A 2
C32 C 0.6993(3) 0.9125(2) 0.1897(2) 0.0297(5) Uani 0.574(5) 1 d D . P A 1
H32 H 0.6723 0.9267 0.1376 0.036 Uiso 0.574(5) 1 calc R U P A 1
C32A C 0.7257(3) 0.8961(3) 0.1730(3) 0.0297(5) Uani 0.426(5) 1 d D . P A 2
H32A H 0.7154 0.8932 0.1192 0.036 Uiso 0.426(5) 1 calc R U P A 2
C35 C -0.01423(9) 1.17972(10) 0.07759(9) 0.0300(3) Uani 1 1 d . . . . .
C36 C 0.06732(11) 1.11240(12) 0.04145(10) 0.0396(3) Uani 1 1 d . . . . .
H36A H 0.1252 1.1262 0.0417 0.059 Uiso 1 1 calc R U . . .
H36B H 0.0589 1.1203 -0.0186 0.059 Uiso 1 1 calc R U . . .
H36C H 0.0701 1.0477 0.0782 0.059 Uiso 1 1 calc R U . . .
C37 C -0.10526(11) 1.15786(14) 0.08000(10) 0.0443(4) Uani 1 1 d . . . . .
H37A H -0.1011 1.0925 0.1155 0.066 Uiso 1 1 calc R U . . .
H37B H -0.1165 1.1676 0.0203 0.066 Uiso 1 1 calc R U . . .
H37C H -0.1564 1.1995 0.1058 0.066 Uiso 1 1 calc R U . . .
C38 C -0.02004(11) 1.28099(11) 0.02109(10) 0.0399(3) Uani 1 1 d . . . . .
H38A H -0.0719 1.3233 0.0455 0.060 Uiso 1 1 calc R U . . .
H38B H -0.0299 1.2895 -0.0387 0.060 Uiso 1 1 calc R U . . .
H38C H 0.0379 1.2952 0.0202 0.060 Uiso 1 1 calc R U . . .
C40 C -0.10148(9) 1.13036(9) 0.38440(9) 0.0275(3) Uani 1 1 d . . . . .
C41 C -0.12143(10) 1.03743(10) 0.44163(10) 0.0359(3) Uani 1 1 d . . . . .
H41A H -0.1158 0.9986 0.4049 0.054 Uiso 1 1 calc R U . . .
H41B H -0.1845 1.0496 0.4713 0.054 Uiso 1 1 calc R U . . .
H41C H -0.0768 1.0044 0.4854 0.054 Uiso 1 1 calc R U . . .
C42 C -0.17296(9) 1.18514(10) 0.31845(10) 0.0326(3) Uani 1 1 d . . . . .
H42A H -0.1586 1.2440 0.2815 0.049 Uiso 1 1 calc R U . . .
H42B H -0.2349 1.1990 0.3498 0.049 Uiso 1 1 calc R U . . .
H42C H -0.1713 1.1476 0.2817 0.049 Uiso 1 1 calc R U . . .
C43 C -0.10400(12) 1.18861(12) 0.44164(11) 0.0428(3) Uani 1 1 d . . . . .
H43A H -0.0566 1.1542 0.4827 0.064 Uiso 1 1 calc R U . . .
H43B H -0.1653 1.2007 0.4745 0.064 Uiso 1 1 calc R U . . .
H43C H -0.0917 1.2484 0.4045 0.064 Uiso 1 1 calc R U . . .
C46 C 1.2666(9) 0.3216(9) 0.0511(7) 0.0288(10) Uani 0.366(16) 1 d D . P B 1
C46A C 1.2479(5) 0.3322(5) 0.0459(4) 0.0288(10) Uani 0.634(16) 1 d D . P B 2
C47 C 1.26398(12) 0.25802(12) 0.00060(10) 0.0402(3) Uani 1 1 d D . . . .
H47A H 1.3068 0.1959 0.0232 0.060 Uiso 0.366(16) 1 calc R U P B 1
H47B H 1.2825 0.2855 -0.0617 0.060 Uiso 0.366(16) 1 calc R U P B 1
H47C H 1.2009 0.2519 0.0079 0.060 Uiso 0.366(16) 1 calc R U P B 1
H47D H 1.3019 0.1979 0.0351 0.060 Uiso 0.634(16) 1 calc R U P B 2
H47E H 1.2961 0.2780 -0.0581 0.060 Uiso 0.634(16) 1 calc R U P B 2
H47F H 1.2041 0.2509 -0.0041 0.060 Uiso 0.634(16) 1 calc R U P B 2
C48 C 1.3628(9) 0.3242(11) 0.0562(9) 0.0484(15) Uani 0.366(16) 1 d D . P B 1
H48A H 1.3589 0.3668 0.0885 0.073 Uiso 0.366(16) 1 calc R U P B 1
H48B H 1.3927 0.3464 -0.0032 0.073 Uiso 0.366(16) 1 calc R U P B 1
H48C H 1.3993 0.2611 0.0865 0.073 Uiso 0.366(16) 1 calc R U P B 1
C48A C 1.3419(6) 0.3513(7) 0.0389(5) 0.0484(15) Uani 0.634(16) 1 d D . P B 2
H48D H 1.3354 0.3946 0.0713 0.073 Uiso 0.634(16) 1 calc R U P B 2
H48E H 1.3623 0.3793 -0.0228 0.073 Uiso 0.634(16) 1 calc R U P B 2
H48F H 1.3879 0.2922 0.0638 0.073 Uiso 0.634(16) 1 calc R U P B 2
C49 C 1.2052(8) 0.4146(9) 0.0049(10) 0.0422(12) Uani 0.366(16) 1 d D . P B 1
H49A H 1.1449 0.4071 0.0018 0.063 Uiso 0.366(16) 1 calc R U P B 1
H49B H 1.2340 0.4388 -0.0545 0.063 Uiso 0.366(16) 1 calc R U P B 1
H49C H 1.1964 0.4586 0.0370 0.063 Uiso 0.366(16) 1 calc R U P B 1
C49A C 1.1756(6) 0.4249(5) 0.0063(5) 0.0422(12) Uani 0.634(16) 1 d D . P B 2
H49D H 1.1152 0.4128 0.0128 0.063 Uiso 0.634(16) 1 calc R U P B 2
H49E H 1.1949 0.4514 -0.0559 0.063 Uiso 0.634(16) 1 calc R U P B 2
H49F H 1.1706 0.4693 0.0370 0.063 Uiso 0.634(16) 1 calc R U P B 2
C51 C 1.27383(9) 0.20223(9) 0.35531(9) 0.0287(3) Uani 1 1 d . . . . .
C52 C 1.25982(12) 0.10625(10) 0.40950(11) 0.0412(3) Uani 1 1 d . . . . .
H52A H 1.3123 0.0694 0.4442 0.062 Uiso 1 1 calc R U . . .
H52B H 1.2557 0.0736 0.3704 0.062 Uiso 1 1 calc R U . . .
H52C H 1.2024 0.1140 0.4488 0.062 Uiso 1 1 calc R U . . .
C53 C 1.35981(9) 0.19252(10) 0.29006(10) 0.0353(3) Uani 1 1 d . . . . .
H53A H 1.3676 0.2549 0.2557 0.053 Uiso 1 1 calc R U . . .
H53B H 1.3528 0.1616 0.2507 0.053 Uiso 1 1 calc R U . . .
H53C H 1.4144 0.1549 0.3217 0.053 Uiso 1 1 calc R U . . .
C54 C 1.28287(11) 0.25264(10) 0.41580(10) 0.0370(3) Uani 1 1 d . . . . .
H54A H 1.3349 0.2143 0.4508 0.055 Uiso 1 1 calc R U . . .
H54B H 1.2255 0.2625 0.4548 0.055 Uiso 1 1 calc R U . . .
H54C H 1.2940 0.3134 0.3805 0.055 Uiso 1 1 calc R U . . .
B1 B 0.55211(9) 0.63411(9) 0.23991(10) 0.0232(3) Uani 1 1 d . . . . .

loop_
_atom_site_aniso_label
_atom_site_aniso_U_11
_atom_site_aniso_U_22
_atom_site_aniso_U_33
_atom_site_aniso_U_23
_atom_site_aniso_U_13
_atom_site_aniso_U_12
Cl1 0.04203(17) 0.02480(15) 0.02473(14) -0.01122(11) -0.00051(12) -0.00748(12)
Cl2 0.05141(19) 0.01846(14) 0.02689(14) -0.00534(11) -0.00776(13) -0.00575(12)
O57 0.0333(5) 0.0191(4) 0.0353(5) -0.0114(4) 0.0010(4) -0.0022(4)
O60 0.0426(5) 0.0190(4) 0.0302(5) -0.0104(4) -0.0070(4) 0.0014(4)
N61 0.0429(7) 0.0430(7) 0.0383(7) -0.0189(6) 0.0122(5) -0.0183(6)
N62 0.0542(8) 0.0299(6) 0.0357(7) -0.0017(5) -0.0051(6) -0.0142(6)
C55 0.0249(5) 0.0213(6) 0.0252(6) -0.0100(5) -0.0032(4) -0.0072(4)
C56 0.0261(6) 0.0181(5) 0.0265(6) -0.0059(4) -0.0063(4) -0.0063(4)
C57 0.0213(5) 0.0198(5) 0.0315(6) -0.0107(5) -0.0024(4) -0.0051(4)
C58 0.0240(6) 0.0239(6) 0.0281(6) -0.0102(5) 0.0011(5) -0.0087(5)
C59 0.0272(6) 0.0196(6) 0.0277(6) -0.0069(5) -0.0025(5) -0.0073(4)
C60 0.0260(6) 0.0189(5) 0.0290(6) -0.0095(5) -0.0048(5) -0.0046(4)
C61 0.0295(6) 0.0264(6) 0.0346(7) -0.0111(5) 0.0030(5) -0.0108(5)
C62 0.0361(7) 0.0255(6) 0.0315(7) -0.0094(5) -0.0021(5) -0.0090(5)
S13 0.01762(13) 0.01802(14) 0.04146(17) -0.00604(12) -0.00404(11) -0.00153(10)
S18 0.01794(13) 0.02001(14) 0.0556(2) -0.01904(13) -0.00326(12) -0.00144(10)
P33 0.01569(13) 0.01547(13) 0.02807(15) -0.00732(11) -0.00404(10) -0.00233(10)
P44 0.01782(13) 0.01583(13) 0.02360(14) -0.00769(11) 0.00018(10) -0.00228(10)
F1 0.0246(4) 0.0227(4) 0.0538(5) -0.0072(3) 0.0050(3) -0.0092(3)
F2 0.0265(4) 0.0408(4) 0.0477(5) -0.0274(4) -0.0041(3) -0.0068(3)
O33 0.0216(4) 0.0188(4) 0.0422(5) -0.0113(4) -0.0052(4) -0.0053(3)
O44 0.0242(4) 0.0205(4) 0.0320(4) -0.0108(3) -0.0005(3) -0.0062(3)
N2 0.0166(4) 0.0185(5) 0.0309(5) -0.0096(4) -0.0029(4) -0.0036(4)
N12 0.0190(5) 0.0164(4) 0.0299(5) -0.0085(4) -0.0004(4) -0.0044(4)
N15 0.0172(5) 0.0219(5) 0.0500(7) -0.0158(5) -0.0034(4) -0.0019(4)
N16 0.0178(5) 0.0206(5) 0.0426(6) -0.0127(4) -0.0034(4) -0.0023(4)
N20 0.0200(5) 0.0218(5) 0.0556(7) -0.0190(5) -0.0026(5) -0.0013(4)
N21 0.0194(5) 0.0219(5) 0.0487(7) -0.0165(5) -0.0032(4) -0.0008(4)
N34 0.0218(5) 0.0193(5) 0.0283(5) -0.0073(4) -0.0063(4) -0.0033(4)
N39 0.0192(5) 0.0234(5) 0.0307(5) -0.0098(4) -0.0034(4) -0.0055(4)
N45 0.0233(5) 0.0191(5) 0.0257(5) -0.0088(4) 0.0031(4) -0.0062(4)
N50 0.0229(5) 0.0218(5) 0.0242(5) -0.0073(4) 0.0004(4) -0.0012(4)
C3 0.0181(5) 0.0211(6) 0.0345(6) -0.0104(5) -0.0036(4) -0.0033(4)
C4 0.0182(5) 0.0212(6) 0.0406(7) -0.0140(5) -0.0048(5) -0.0016(4)
C5 0.0196(5) 0.0210(6) 0.0435(7) -0.0159(5) -0.0069(5) -0.0006(4)
C6 0.0192(5) 0.0167(5) 0.0305(6) -0.0092(4) -0.0041(4) -0.0035(4)
C7 0.0187(5) 0.0188(5) 0.0247(5) -0.0069(4) -0.0036(4) -0.0033(4)
C8 0.0179(5) 0.0160(5) 0.0228(5) -0.0055(4) -0.0015(4) -0.0044(4)
C9 0.0189(5) 0.0176(5) 0.0242(5) -0.0061(4) -0.0020(4) -0.0032(4)
C10 0.0191(5) 0.0173(5) 0.0274(6) -0.0067(4) -0.0012(4) -0.0035(4)
C11 0.0201(5) 0.0171(5) 0.0323(6) -0.0078(5) 0.0008(4) -0.0038(4)
C14 0.0183(5) 0.0224(6) 0.0394(7) -0.0142(5) -0.0050(5) -0.0034(4)
C17 0.0200(5) 0.0183(5) 0.0314(6) -0.0091(4) -0.0049(4) -0.0024(4)
C19 0.0199(5) 0.0174(5) 0.0282(6) -0.0069(4) -0.0012(4) -0.0038(4)
C22 0.0212(5) 0.0175(5) 0.0249(5) -0.0068(4) -0.0003(4) -0.0026(4)
C23 0.0210(6) 0.0253(6) 0.0573(9) -0.0181(6) -0.0056(6) -0.0058(5)
C24 0.0225(6) 0.0313(7) 0.1010(14) -0.0391(9) -0.0178(7) 0.0025(5)
C25 0.0193(5) 0.0219(6) 0.0530(8) -0.0171(6) -0.0023(5) -0.0036(4)
C26 0.0222(6) 0.0217(6) 0.0655(10) -0.0191(6) 0.0014(6) -0.0069(5)
C27 0.0182(5) 0.0199(6) 0.0400(7) -0.0137(5) -0.0055(5) -0.0012(4)
C28 0.0320(13) 0.0259(11) 0.0347(7) -0.0118(7) -0.0038(6) -0.0096(12)
C28A 0.0320(13) 0.0259(11) 0.0347(7) -0.0118(7) -0.0038(6) -0.0096(12)
C29 0.0485(12) 0.0302(14) 0.0409(13) -0.0102(9) -0.0080(7) -0.0207(14)
C29A 0.0485(12) 0.0302(14) 0.0409(13) -0.0102(9) -0.0080(7) -0.0207(14)
C30 0.0381(9) 0.0340(19) 0.046(3) -0.013(3) -0.015(4) -0.0159(11)
C30A 0.0381(9) 0.0340(19) 0.046(3) -0.013(3) -0.015(4) -0.0159(11)
C31 0.0485(12) 0.0302(14) 0.0409(13) -0.0102(9) -0.0080(7) -0.0207(14)
C31A 0.0485(12) 0.0302(14) 0.0409(13) -0.0102(9) -0.0080(7) -0.0207(14)
C32 0.0320(13) 0.0259(11) 0.0347(7) -0.0118(7) -0.0038(6) -0.0096(12)
C32A 0.0320(13) 0.0259(11) 0.0347(7) -0.0118(7) -0.0038(6) -0.0096(12)
C35 0.0283(6) 0.0360(7) 0.0265(6) -0.0078(5) -0.0047(5) -0.0109(5)
C36 0.0443(8) 0.0431(8) 0.0352(7) -0.0184(6) 0.0014(6) -0.0133(7)
C37 0.0395(8) 0.0689(11) 0.0322(7) -0.0103(7) -0.0094(6) -0.0277(8)
C38 0.0381(8) 0.0395(8) 0.0336(7) -0.0008(6) -0.0078(6) -0.0091(6)
C40 0.0240(6) 0.0261(6) 0.0320(6) -0.0115(5) 0.0011(5) -0.0060(5)
C41 0.0315(7) 0.0334(7) 0.0378(7) -0.0054(6) 0.0003(6) -0.0111(6)
C42 0.0229(6) 0.0265(6) 0.0433(7) -0.0101(6) -0.0015(5) -0.0022(5)
C43 0.0429(8) 0.0475(9) 0.0461(8) -0.0276(7) 0.0048(7) -0.0144(7)
C46 0.029(3) 0.0375(16) 0.0245(9) -0.0121(10) 0.0035(13) -0.0162(18)
C46A 0.029(3) 0.0375(16) 0.0245(9) -0.0121(10) 0.0035(13) -0.0162(18)
C47 0.0468(8) 0.0509(9) 0.0321(7) -0.0230(7) 0.0097(6) -0.0226(7)
C48 0.046(3) 0.079(4) 0.036(3) -0.026(3) 0.0152(19) -0.040(3)
C48A 0.046(3) 0.079(4) 0.036(3) -0.026(3) 0.0152(19) -0.040(3)
C49 0.063(4) 0.0286(18) 0.0293(8) -0.0032(11) -0.009(3) -0.009(3)
C49A 0.063(4) 0.0286(18) 0.0293(8) -0.0032(11) -0.009(3) -0.009(3)
C51 0.0316(6) 0.0203(6) 0.0304(6) -0.0080(5) -0.0078(5) 0.0008(5)
C52 0.0556(9) 0.0236(7) 0.0390(8) -0.0020(6) -0.0146(7) -0.0064(6)
C53 0.0262(6) 0.0303(7) 0.0447(8) -0.0148(6) -0.0078(6) 0.0045(5)
C54 0.0422(8) 0.0299(7) 0.0384(7) -0.0123(6) -0.0153(6) -0.0006(6)
B1 0.0171(6) 0.0189(6) 0.0346(7) -0.0112(5) -0.0001(5) -0.0047(5)

loop_
_atom_type_symbol
_atom_type_description
_atom_type_scat_dispersion_real
_atom_type_scat_dispersion_imag
_atom_type_scat_source
C C 0.0181 0.0091 'International Tables Vol C Tables 4.2.6.8 and 6.1.1.4'
H H 0.0000 0.0000 'International Tables Vol C Tables 4.2.6.8 and 6.1.1.4'
B B 0.0090 0.0039 'International Tables Vol C Tables 4.2.6.8 and 6.1.1.4'
Cl Cl 0.3639 0.7018 'International Tables Vol C Tables 4.2.6.8 and 6.1.1.4'
F F 0.0727 0.0534 'International Tables Vol C Tables 4.2.6.8 and 6.1.1.4'
N N 0.0311 0.0180 'International Tables Vol C Tables 4.2.6.8 and 6.1.1.4'
O O 0.0492 0.0322 'International Tables Vol C Tables 4.2.6.8 and 6.1.1.4'
P P 0.2955 0.4335 'International Tables Vol C Tables 4.2.6.8 and 6.1.1.4'
S S 0.3331 0.5567 'International Tables Vol C Tables 4.2.6.8 and 6.1.1.4'

loop_
_exptl_crystal_face_index_h
_exptl_crystal_face_index_k
_exptl_crystal_face_index_l
_exptl_crystal_face_perp_dist
0 0 1 0.0622
0 0 -1 0.0779
-1 0 1 0.0895
1 0 -1 0.1010
-1 1 -1 0.1022
1 -1 1 0.0740
-1 0 -1 0.1018
1 0 1 0.0922
-1 -1 -1 0.0896
1 1 -1 0.1122
1 -1 0 0.0862
1 0 0 0.1163
1 1 1 0.1196

loop_
_geom_angle_atom_site_label_1
_geom_angle_atom_site_label_2
_geom_angle_atom_site_label_3
_geom_angle
_geom_angle_site_symmetry_1
_geom_angle_site_symmetry_3
_geom_angle_publ_flag
C57 O57 H57 115.6(15) . . ?
C60 O60 H60 112.5(17) . . ?
C56 C55 Cl1 120.79(10) . . ?
C56 C55 C60 121.12(11) . . ?
C60 C55 Cl1 118.09(9) . . ?
C55 C56 Cl2 120.26(10) . . ?
C55 C56 C57 121.46(11) . . ?
C57 C56 Cl2 118.28(9) . . ?
O57 C57 C56 125.30(11) . . ?
O57 C57 C58 117.26(11) . . ?
C58 C57 C56 117.43(11) . . ?
C57 C58 C59 121.31(11) . . ?
C57 C58 C61 118.59(11) . . ?
C59 C58 C61 120.09(12) . . ?
C58 C59 C62 120.03(12) . . ?
C60 C59 C58 120.91(11) . . ?
C60 C59 C62 119.05(11) . . ?
O60 C60 C55 124.55(11) . . ?
O60 C60 C59 117.70(11) . . ?
C59 C60 C55 117.71(11) . . ?
N61 C61 C58 179.54(19) . . ?
N62 C62 C59 178.56(16) . . ?
C17 S13 C14 87.67(6) . . ?
C22 S18 C19 87.94(6) . . ?
O33 P33 N34 113.45(5) . . ?
O33 P33 N39 115.45(6) . . ?
O33 P33 C17 107.37(5) . . ?
N34 P33 N39 108.53(6) . . ?
N34 P33 C17 108.54(6) . . ?
N39 P33 C17 102.77(5) . . ?
O44 P44 N45 112.39(5) . . ?
O44 P44 N50 120.46(6) . . ?
O44 P44 C22 106.34(5) . . ?
N45 P44 N50 106.75(6) . . ?
N45 P44 C22 110.34(6) . . ?
N50 P44 C22 99.65(5) . . ?
C3 N2 C6 108.87(10) . . ?
C3 N2 B1 125.49(10) . . ?
C6 N2 B1 125.61(9) . . ?
C8 N12 B1 125.42(9) . . ?
C11 N12 C8 108.93(10) . . ?
C11 N12 B1 125.43(10) . . ?
C14 N15 N16 112.81(10) . . ?
C17 N16 N15 113.31(10) . . ?
C19 N20 N21 112.76(11) . . ?
C22 N21 N20 113.08(10) . . ?
P33 N34 H34 113.2(14) . . ?
C35 N34 P33 128.22(9) . . ?
C35 N34 H34 118.5(14) . . ?
P33 N39 H39 113.8(17) . . ?
C40 N39 P33 123.89(9) . . ?
C40 N39 H39 118.2(17) . . ?
P44 N45 H45 115.4(12) . . ?
C46 N45 P44 128.2(5) . . ?
C46 N45 H45 116.3(13) . . ?
C46A N45 P44 125.6(3) . . ?
C46A N45 H45 118.4(13) . . ?
P44 N50 H50 111.6(12) . . ?
C51 N50 P44 126.55(9) . . ?
C51 N50 H50 113.5(12) . . ?
N2 C3 C4 108.79(10) . . ?
N2 C3 C23 122.63(11) . . ?
C4 C3 C23 128.58(11) . . ?
C3 C4 C14 126.33(11) . . ?
C5 C4 C3 107.90(10) . . ?
C5 C4 C14 125.61(11) . . ?
C4 C5 C6 106.02(10) . . ?
C4 C5 C24 125.18(11) . . ?
C6 C5 C24 128.74(11) . . ?
N2 C6 C5 108.39(10) . . ?
N2 C6 C7 120.58(10) . . ?
C7 C6 C5 131.03(11) . . ?
C6 C7 C27 119.87(10) . . ?
C8 C7 C6 120.98(10) . . ?
C8 C7 C27 119.15(10) . . ?
N12 C8 C7 120.43(10) . . ?
N12 C8 C9 108.32(9) . . ?
C7 C8 C9 131.24(11) . . ?
C8 C9 C25 128.38(10) . . ?
C10 C9 C8 105.96(10) . . ?
C10 C9 C25 125.62(11) . . ?
C9 C10 C11 107.97(10) . . ?
C9 C10 C19 127.62(11) . . ?
C11 C10 C19 124.40(11) . . ?
N12 C11 C10 108.81(10) . . ?
N12 C11 C26 122.66(11) . . ?
C10 C11 C26 128.53(11) . . ?
N15 C14 S13 112.83(9) . . ?
N15 C14 C4 122.89(11) . . ?
C4 C14 S13 124.25(10) . . ?
S13 C17 P33 121.69(7) . . ?
N16 C17 S13 113.35(9) . . ?
N16 C17 P33 124.70(9) . . ?
N20 C19 S18 112.58(9) . . ?
N20 C19 C10 123.28(11) . . ?
C10 C19 S18 124.14(9) . . ?
S18 C22 P44 120.14(7) . . ?
N21 C22 S18 113.64(9) . . ?
N21 C22 P44 126.21(9) . . ?
C3 C23 H23A 109.5 . . ?
C3 C23 H23B 109.5 . . ?
C3 C23 H23C 109.5 . . ?
H23A C23 H23B 109.5 . . ?
H23A C23 H23C 109.5 . . ?
H23B C23 H23C 109.5 . . ?
C5 C24 H24A 109.5 . . ?
C5 C24 H24B 109.5 . . ?
C5 C24 H24C 109.5 . . ?
H24A C24 H24B 109.5 . . ?
H24A C24 H24C 109.5 . . ?
H24B C24 H24C 109.5 . . ?
C9 C25 H25A 109.5 . . ?
C9 C25 H25B 109.5 . . ?
C9 C25 H25C 109.5 . . ?
H25A C25 H25B 109.5 . . ?
H25A C25 H25C 109.5 . . ?
H25B C25 H25C 109.5 . . ?
C11 C26 H26A 109.5 . . ?
C11 C26 H26B 109.5 . . ?
C11 C26 H26C 109.5 . . ?
H26A C26 H26B 109.5 . . ?
H26A C26 H26C 109.5 . . ?
H26B C26 H26C 109.5 . . ?
C28 C27 C7 116.34(17) . . ?
C28A C27 C7 124.7(2) . . ?
C28A C27 C32A 118.4(3) . . ?
C32 C27 C7 122.13(16) . . ?
C32 C27 C28 121.52(18) . . ?
C32A C27 C7 116.68(19) . . ?
C27 C28 H28 121.2 . . ?
C29 C28 C27 117.5(3) . . ?
C29 C28 H28 121.2 . . ?
C27 C28A H28A 119.1 . . ?
C27 C28A C29A 121.9(5) . . ?
C29A C28A H28A 119.1 . . ?
C28 C29 H29 118.9 . . ?
C28 C29 C30 122.2(5) . . ?
C30 C29 H29 118.9 . . ?
C28A C29A H29A 121.2 . . ?
C30A C29A C28A 117.5(8) . . ?
C30A C29A H29A 121.2 . . ?
C29 C30 H30 120.9 . . ?
C29 C30 C31 118.2(8) . . ?
C31 C30 H30 120.9 . . ?
C29A C30A H30A 118.2 . . ?
C31A C30A C29A 123.6(11) . . ?
C31A C30A H30A 118.2 . . ?
C30 C31 H31 119.9 . . ?
C30 C31 C32 120.1(5) . . ?
C32 C31 H31 119.9 . . ?
C30A C31A H31A 120.3 . . ?
C30A C31A C32A 119.4(7) . . ?
C32A C31A H31A 120.3 . . ?
C27 C32 C31 120.2(3) . . ?
C27 C32 H32 119.9 . . ?
C31 C32 H32 119.9 . . ?
C27 C32A H32A 120.5 . . ?
C31A C32A C27 118.9(4) . . ?
C31A C32A H32A 120.5 . . ?
N34 C35 C36 110.59(11) . . ?
N34 C35 C37 109.55(11) . . ?
N34 C35 C38 106.42(11) . . ?
C37 C35 C36 110.36(13) . . ?
C38 C35 C36 110.35(12) . . ?
C38 C35 C37 109.49(12) . . ?
C35 C36 H36A 109.5 . . ?
C35 C36 H36B 109.5 . . ?
C35 C36 H36C 109.5 . . ?
H36A C36 H36B 109.5 . . ?
H36A C36 H36C 109.5 . . ?
H36B C36 H36C 109.5 . . ?
C35 C37 H37A 109.5 . . ?
C35 C37 H37B 109.5 . . ?
C35 C37 H37C 109.5 . . ?
H37A C37 H37B 109.5 . . ?
H37A C37 H37C 109.5 . . ?
H37B C37 H37C 109.5 . . ?
C35 C38 H38A 109.5 . . ?
C35 C38 H38B 109.5 . . ?
C35 C38 H38C 109.5 . . ?
H38A C38 H38B 109.5 . . ?
H38A C38 H38C 109.5 . . ?
H38B C38 H38C 109.5 . . ?
N39 C40 C41 108.61(10) . . ?
N39 C40 C42 111.61(11) . . ?
N39 C40 C43 106.76(11) . . ?
C42 C40 C41 110.40(11) . . ?
C43 C40 C41 109.82(12) . . ?
C43 C40 C42 109.56(12) . . ?
C40 C41 H41A 109.5 . . ?
C40 C41 H41B 109.5 . . ?
C40 C41 H41C 109.5 . . ?
H41A C41 H41B 109.5 . . ?
H41A C41 H41C 109.5 . . ?
H41B C41 H41C 109.5 . . ?
C40 C42 H42A 109.5 . . ?
C40 C42 H42B 109.5 . . ?
C40 C42 H42C 109.5 . . ?
H42A C42 H42B 109.5 . . ?
H42A C42 H42C 109.5 . . ?
H42B C42 H42C 109.5 . . ?
C40 C43 H43A 109.5 . . ?
C40 C43 H43B 109.5 . . ?
C40 C43 H43C 109.5 . . ?
H43A C43 H43B 109.5 . . ?
H43A C43 H43C 109.5 . . ?
H43B C43 H43C 109.5 . . ?
N45 C46 C47 106.3(7) . . ?
N45 C46 C48 110.9(9) . . ?
N45 C46 C49 107.7(9) . . ?
C48 C46 C47 114.1(10) . . ?
C49 C46 C47 103.4(9) . . ?
C49 C46 C48 113.9(10) . . ?
N45 C46A C47 105.6(4) . . ?
N45 C46A C48A 108.6(4) . . ?
N45 C46A C49A 111.6(5) . . ?
C47 C46A C48A 107.2(5) . . ?
C47 C46A C49A 114.0(5) . . ?
C48A C46A C49A 109.6(5) . . ?
C46 C47 H47A 109.5 . . ?
C46 C47 H47B 109.5 . . ?
C46 C47 H47C 109.5 . . ?
C46A C47 H47D 109.5 . . ?
C46A C47 H47E 109.5 . . ?
C46A C47 H47F 109.5 . . ?
H47A C47 H47B 109.5 . . ?
H47A C47 H47C 109.5 . . ?
H47B C47 H47C 109.5 . . ?
H47D C47 H47E 109.5 . . ?
H47D C47 H47F 109.5 . . ?
H47E C47 H47F 109.5 . . ?
C46 C48 H48A 109.5 . . ?
C46 C48 H48B 109.5 . . ?
C46 C48 H48C 109.5 . . ?
H48A C48 H48B 109.5 . . ?
H48A C48 H48C 109.5 . . ?
H48B C48 H48C 109.5 . . ?
C46A C48A H48D 109.5 . . ?
C46A C48A H48E 109.5 . . ?
C46A C48A H48F 109.5 . . ?
H48D C48A H48E 109.5 . . ?
H48D C48A H48F 109.5 . . ?
H48E C48A H48F 109.5 . . ?
C46 C49 H49A 109.5 . . ?
C46 C49 H49B 109.5 . . ?
C46 C49 H49C 109.5 . . ?
H49A C49 H49B 109.5 . . ?
H49A C49 H49C 109.5 . . ?
H49B C49 H49C 109.5 . . ?
C46A C49A H49D 109.5 . . ?
C46A C49A H49E 109.5 . . ?
C46A C49A H49F 109.5 . . ?
H49D C49A H49E 109.5 . . ?
H49D C49A H49F 109.5 . . ?
H49E C49A H49F 109.5 . . ?
N50 C51 C52 106.26(12) . . ?
N50 C51 C53 110.88(11) . . ?
N50 C51 C54 109.16(10) . . ?
C52 C51 C54 109.79(12) . . ?
C53 C51 C52 110.62(12) . . ?
C53 C51 C54 110.04(12) . . ?
C51 C52 H52A 109.5 . . ?
C51 C52 H52B 109.5 . . ?
C51 C52 H52C 109.5 . . ?
H52A C52 H52B 109.5 . . ?
H52A C52 H52C 109.5 . . ?
H52B C52 H52C 109.5 . . ?
C51 C53 H53A 109.5 . . ?
C51 C53 H53B 109.5 . . ?
C51 C53 H53C 109.5 . . ?
H53A C53 H53B 109.5 . . ?
H53A C53 H53C 109.5 . . ?
H53B C53 H53C 109.5 . . ?
C51 C54 H54A 109.5 . . ?
C51 C54 H54B 109.5 . . ?
C51 C54 H54C 109.5 . . ?
H54A C54 H54B 109.5 . . ?
H54A C54 H54C 109.5 . . ?
H54B C54 H54C 109.5 . . ?
F1 B1 F2 110.32(11) . . ?
F1 B1 N2 109.92(10) . . ?
F1 B1 N12 110.55(10) . . ?
F2 B1 N2 110.01(10) . . ?
F2 B1 N12 109.21(10) . . ?
N2 B1 N12 106.76(9) . . ?

loop_
_geom_bond_atom_site_label_1
_geom_bond_atom_site_label_2
_geom_bond_distance
_geom_bond_site_symmetry_2
_geom_bond_publ_flag
Cl1 C55 1.7172(12) . ?
Cl2 C56 1.7209(12) . ?
O57 H57 0.83(2) . ?
O57 C57 1.3389(15) . ?
O60 H60 0.81(3) . ?
O60 C60 1.3355(15) . ?
N61 C61 1.1453(19) . ?
N62 C62 1.1471(19) . ?
C55 C56 1.3922(17) . ?
C55 C60 1.4060(17) . ?
C56 C57 1.4028(17) . ?
C57 C58 1.3955(18) . ?
C58 C59 1.4093(17) . ?
C58 C61 1.4331(18) . ?
C59 C60 1.3952(18) . ?
C59 C62 1.4377(18) . ?
S13 C14 1.7356(13) . ?
S13 C17 1.7250(12) . ?
S18 C19 1.7300(12) . ?
S18 C22 1.7137(12) . ?
P33 O33 1.4843(9) . ?
P33 N34 1.6218(11) . ?
P33 N39 1.6346(11) . ?
P33 C17 1.8248(12) . ?
P44 O44 1.4916(9) . ?
P44 N45 1.6180(10) . ?
P44 N50 1.6312(11) . ?
P44 C22 1.8217(12) . ?
F1 B1 1.3794(16) . ?
F2 B1 1.3807(17) . ?
N2 C3 1.3439(15) . ?
N2 C6 1.3946(15) . ?
N2 B1 1.5505(16) . ?
N12 C8 1.3992(14) . ?
N12 C11 1.3438(15) . ?
N12 B1 1.5579(16) . ?
N15 N16 1.3737(14) . ?
N15 C14 1.3108(17) . ?
N16 C17 1.3011(16) . ?
N20 N21 1.3753(14) . ?
N20 C19 1.3118(16) . ?
N21 C22 1.2962(16) . ?
N34 H34 0.84(2) . ?
N34 C35 1.4859(16) . ?
N39 H39 0.78(2) . ?
N39 C40 1.5025(16) . ?
N45 H45 0.799(19) . ?
N45 C46 1.489(11) . ?
N45 C46A 1.498(6) . ?
N50 H50 0.838(19) . ?
N50 C51 1.4958(16) . ?
C3 C4 1.4140(17) . ?
C3 C23 1.4942(17) . ?
C4 C5 1.4022(17) . ?
C4 C14 1.4568(16) . ?
C5 C6 1.4153(16) . ?
C5 C24 1.4940(18) . ?
C6 C7 1.4087(16) . ?
C7 C8 1.4014(16) . ?
C7 C27 1.4826(16) . ?
C8 C9 1.4243(15) . ?
C9 C10 1.4018(16) . ?
C9 C25 1.4990(16) . ?
C10 C11 1.4224(16) . ?
C10 C19 1.4557(16) . ?
C11 C26 1.4855(17) . ?
C23 H23A 0.9800 . ?
C23 H23B 0.9800 . ?
C23 H23C 0.9800 . ?
C24 H24A 0.9800 . ?
C24 H24B 0.9800 . ?
C24 H24C 0.9800 . ?
C25 H25A 0.9800 . ?
C25 H25B 0.9800 . ?
C25 H25C 0.9800 . ?
C26 H26A 0.9800 . ?
C26 H26B 0.9800 . ?
C26 H26C 0.9800 . ?
C27 C28 1.438(4) . ?
C27 C28A 1.347(5) . ?
C27 C32 1.334(3) . ?
C27 C32A 1.469(5) . ?
C28 H28 0.9500 . ?
C28 C29 1.375(4) . ?
C28A H28A 0.9500 . ?
C28A C29A 1.419(6) . ?
C29 H29 0.9500 . ?
C29 C30 1.400(8) . ?
C29A H29A 0.9500 . ?
C29A C30A 1.365(10) . ?
C30 H30 0.9500 . ?
C30 C31 1.402(7) . ?
C30A H30A 0.9500 . ?
C30A C31A 1.359(11) . ?
C31 H31 0.9500 . ?
C31 C32 1.412(4) . ?
C31A H31A 0.9500 . ?
C31A C32A 1.380(6) . ?
C32 H32 0.9500 . ?
C32A H32A 0.9500 . ?
C35 C36 1.531(2) . ?
C35 C37 1.5307(19) . ?
C35 C38 1.525(2) . ?
C36 H36A 0.9800 . ?
C36 H36B 0.9800 . ?
C36 H36C 0.9800 . ?
C37 H37A 0.9800 . ?
C37 H37B 0.9800 . ?
C37 H37C 0.9800 . ?
C38 H38A 0.9800 . ?
C38 H38B 0.9800 . ?
C38 H38C 0.9800 . ?
C40 C41 1.5272(19) . ?
C40 C42 1.5255(19) . ?
C40 C43 1.5242(19) . ?
C41 H41A 0.9800 . ?
C41 H41B 0.9800 . ?
C41 H41C 0.9800 . ?
C42 H42A 0.9800 . ?
C42 H42B 0.9800 . ?
C42 H42C 0.9800 . ?
C43 H43A 0.9800 . ?
C43 H43B 0.9800 . ?
C43 H43C 0.9800 . ?
C46 C47 1.531(11) . ?
C46 C48 1.506(11) . ?
C46 C49 1.495(11) . ?
C46A C47 1.537(6) . ?
C46A C48A 1.537(6) . ?
C46A C49A 1.541(6) . ?
C47 H47A 0.9800 . ?
C47 H47B 0.9800 . ?
C47 H47C 0.9800 . ?
C47 H47D 0.9800 . ?
C47 H47E 0.9800 . ?
C47 H47F 0.9800 . ?
C48 H48A 0.9800 . ?
C48 H48B 0.9800 . ?
C48 H48C 0.9800 . ?
C48A H48D 0.9800 . ?
C48A H48E 0.9800 . ?
C48A H48F 0.9800 . ?
C49 H49A 0.9800 . ?
C49 H49B 0.9800 . ?
C49 H49C 0.9800 . ?
C49A H49D 0.9800 . ?
C49A H49E 0.9800 . ?
C49A H49F 0.9800 . ?
C51 C52 1.5232(19) . ?
C51 C53 1.522(2) . ?
C51 C54 1.5306(19) . ?
C52 H52A 0.9800 . ?
C52 H52B 0.9800 . ?
C52 H52C 0.9800 . ?
C53 H53A 0.9800 . ?
C53 H53B 0.9800 . ?
C53 H53C 0.9800 . ?
C54 H54A 0.9800 . ?
C54 H54B 0.9800 . ?
C54 H54C 0.9800 . ?

loop_
_geom_hbond_atom_site_label_D
_geom_hbond_atom_site_label_H
_geom_hbond_atom_site_label_A
_geom_hbond_distance_DH
_geom_hbond_distance_HA
_geom_hbond_distance_DA
_geom_hbond_angle_DHA
_geom_hbond_site_symmetry_A
O57 H57 Cl2 0.83(2) 2.62(2) 3.0217(10) 110.7(17) .
O57 H57 O33 0.83(2) 1.81(2) 2.6031(13) 158(2) 1_655
O60 H60 O44 0.81(3) 1.81(3) 2.5636(13) 153(2) .
N34 H34 N21 0.84(2) 2.27(2) 3.1115(15) 176.0(19) 1_465
N45 H45 N16 0.799(19) 2.308(19) 3.1038(15) 174.8(17) 1_645
N50 H50 N61 0.838(19) 2.237(19) 3.0539(16) 165.2(17) 2_766

loop_
_geom_torsion_atom_site_label_1
_geom_torsion_atom_site_label_2
_geom_torsion_atom_site_label_3
_geom_torsion_atom_site_label_4
_geom_torsion
_geom_torsion_site_symmetry_1
_geom_torsion_site_symmetry_2
_geom_torsion_site_symmetry_3
_geom_torsion_site_symmetry_4
_geom_torsion_publ_flag
Cl1 C55 C56 Cl2 2.20(15) . . . . ?
Cl1 C55 C56 C57 -177.46(9) . . . . ?
Cl1 C55 C60 O60 1.83(17) . . . . ?
Cl1 C55 C60 C59 179.65(9) . . . . ?
Cl2 C56 C57 O57 -1.40(17) . . . . ?
Cl2 C56 C57 C58 177.64(9) . . . . ?
O57 C57 C58 C59 -179.23(11) . . . . ?
O57 C57 C58 C61 1.91(17) . . . . ?
C55 C56 C57 O57 178.27(12) . . . . ?
C55 C56 C57 C58 -2.69(18) . . . . ?
C56 C55 C60 O60 -177.30(12) . . . . ?
C56 C55 C60 C59 0.53(18) . . . . ?
C56 C57 C58 C59 1.65(18) . . . . ?
C56 C57 C58 C61 -177.21(11) . . . . ?
C57 C58 C59 C60 0.46(19) . . . . ?
C57 C58 C59 C62 179.42(12) . . . . ?
C58 C59 C60 O60 176.42(12) . . . . ?
C58 C59 C60 C55 -1.55(18) . . . . ?
C60 C55 C56 Cl2 -178.69(9) . . . . ?
C60 C55 C56 C57 1.64(18) . . . . ?
C61 C58 C59 C60 179.30(12) . . . . ?
C61 C58 C59 C62 -1.74(19) . . . . ?
C62 C59 C60 O60 -2.54(18) . . . . ?
C62 C59 C60 C55 179.48(11) . . . . ?
P33 N34 C35 C36 -51.46(15) . . . . ?
P33 N34 C35 C37 70.40(15) . . . . ?
P33 N34 C35 C38 -171.32(10) . . . . ?
P33 N39 C40 C41 81.43(13) . . . . ?
P33 N39 C40 C42 -40.51(14) . . . . ?
P33 N39 C40 C43 -160.20(10) . . . . ?
P44 N45 C46 C47 -165.4(3) . . . . ?
P44 N45 C46 C48 70.1(11) . . . . ?
P44 N45 C46 C49 -55.2(11) . . . . ?
P44 N45 C46A C47 -171.8(2) . . . . ?
P44 N45 C46A C48A 73.5(5) . . . . ?
P44 N45 C46A C49A -47.4(6) . . . . ?
P44 N50 C51 C52 -150.46(10) . . . . ?
P44 N50 C51 C53 -30.20(15) . . . . ?
P44 N50 C51 C54 91.19(13) . . . . ?
O33 P33 N34 C35 -30.75(12) . . . . ?
O33 P33 N39 C40 -47.21(11) . . . . ?
O33 P33 C17 S13 -27.18(10) . . . . ?
O33 P33 C17 N16 146.58(11) . . . . ?
O44 P44 N45 C46 -16.5(6) . . . . ?
O44 P44 N45 C46A -30.3(4) . . . . ?
O44 P44 N50 C51 -50.53(12) . . . . ?
O44 P44 C22 S18 -17.32(9) . . . . ?
O44 P44 C22 N21 163.98(11) . . . . ?
N2 C3 C4 C5 -1.44(16) . . . . ?
N2 C3 C4 C14 174.19(13) . . . . ?
N2 C6 C7 C8 -0.17(18) . . . . ?
N2 C6 C7 C27 179.47(11) . . . . ?
N12 C8 C9 C10 -1.08(13) . . . . ?
N12 C8 C9 C25 176.53(12) . . . . ?
N15 N16 C17 S13 0.21(15) . . . . ?
N15 N16 C17 P33 -174.01(9) . . . . ?
N16 N15 C14 S13 -1.63(15) . . . . ?
N16 N15 C14 C4 176.95(12) . . . . ?
N20 N21 C22 S18 -0.19(15) . . . . ?
N20 N21 C22 P44 178.58(10) . . . . ?
N21 N20 C19 S18 0.12(15) . . . . ?
N21 N20 C19 C10 179.43(12) . . . . ?
N34 P33 N39 C40 81.42(11) . . . . ?
N34 P33 C17 S13 -150.19(8) . . . . ?
N34 P33 C17 N16 23.57(13) . . . . ?
N39 P33 N34 C35 -160.51(10) . . . . ?
N39 P33 C17 S13 95.00(8) . . . . ?
N39 P33 C17 N16 -91.24(12) . . . . ?
N45 P44 N50 C51 79.14(11) . . . . ?
N45 P44 C22 S18 -139.47(7) . . . . ?
N45 P44 C22 N21 41.83(13) . . . . ?
N50 P44 N45 C46 -150.6(6) . . . . ?
N50 P44 N45 C46A -164.4(4) . . . . ?
N50 P44 C22 S18 108.53(8) . . . . ?
N50 P44 C22 N21 -70.17(12) . . . . ?
C3 N2 C6 C5 0.31(14) . . . . ?
C3 N2 C6 C7 -179.24(11) . . . . ?
C3 N2 B1 F1 -58.64(16) . . . . ?
C3 N2 B1 F2 63.04(16) . . . . ?
C3 N2 B1 N12 -178.58(11) . . . . ?
C3 C4 C5 C6 1.58(16) . . . . ?
C3 C4 C5 C24 -175.69(15) . . . . ?
C3 C4 C14 S13 35.4(2) . . . . ?
C3 C4 C14 N15 -142.99(14) . . . . ?
C4 C5 C6 N2 -1.18(15) . . . . ?
C4 C5 C6 C7 178.31(13) . . . . ?
C5 C4 C14 S13 -149.68(12) . . . . ?
C5 C4 C14 N15 31.9(2) . . . . ?
C5 C6 C7 C8 -179.60(13) . . . . ?
C5 C6 C7 C27 0.0(2) . . . . ?
C6 N2 C3 C4 0.69(15) . . . . ?
C6 N2 C3 C23 -179.08(12) . . . . ?
C6 N2 B1 F1 123.09(12) . . . . ?
C6 N2 B1 F2 -115.23(12) . . . . ?
C6 N2 B1 N12 3.15(16) . . . . ?
C6 C7 C8 N12 -2.05(17) . . . . ?
C6 C7 C8 C9 176.66(12) . . . . ?
C6 C7 C27 C28 106.9(2) . . . . ?
C6 C7 C27 C28A 91.9(3) . . . . ?
C6 C7 C27 C32 -71.9(2) . . . . ?
C6 C7 C27 C32A -93.5(3) . . . . ?
C7 C8 C9 C10 -179.91(12) . . . . ?
C7 C8 C9 C25 -2.3(2) . . . . ?
C7 C27 C28 C29 -179.9(3) . . . . ?
C7 C27 C28A C29A 177.1(4) . . . . ?
C7 C27 C32 C31 -177.8(2) . . . . ?
C7 C27 C32A C31A -177.6(3) . . . . ?
C8 N12 C11 C10 -0.71(14) . . . . ?
C8 N12 C11 C26 178.92(12) . . . . ?
C8 N12 B1 F1 -124.98(12) . . . . ?
C8 N12 B1 F2 113.46(12) . . . . ?
C8 N12 B1 N2 -5.44(16) . . . . ?
C8 C7 C27 C28 -73.5(2) . . . . ?
C8 C7 C27 C28A -88.4(3) . . . . ?
C8 C7 C27 C32 107.8(2) . . . . ?
C8 C7 C27 C32A 86.1(3) . . . . ?
C8 C9 C10 C11 0.65(13) . . . . ?
C8 C9 C10 C19 179.52(12) . . . . ?
C9 C10 C11 N12 0.02(14) . . . . ?
C9 C10 C11 C26 -179.59(14) . . . . ?
C9 C10 C19 S18 4.54(19) . . . . ?
C9 C10 C19 N20 -174.69(13) . . . . ?
C11 N12 C8 C7 -179.89(11) . . . . ?
C11 N12 C8 C9 1.13(13) . . . . ?
C11 N12 B1 F1 61.07(16) . . . . ?
C11 N12 B1 F2 -60.49(16) . . . . ?
C11 N12 B1 N2 -179.39(11) . . . . ?
C11 C10 C19 S18 -176.77(10) . . . . ?
C11 C10 C19 N20 4.0(2) . . . . ?
C14 S13 C17 P33 173.50(8) . . . . ?
C14 S13 C17 N16 -0.92(10) . . . . ?
C14 N15 N16 C17 0.93(17) . . . . ?
C14 C4 C5 C6 -174.09(13) . . . . ?
C14 C4 C5 C24 8.6(2) . . . . ?
C17 S13 C14 N15 1.44(11) . . . . ?
C17 S13 C14 C4 -177.12(12) . . . . ?
C17 P33 N34 C35 88.50(11) . . . . ?
C17 P33 N39 C40 -163.75(10) . . . . ?
C19 S18 C22 P44 -178.64(8) . . . . ?
C19 S18 C22 N21 0.21(11) . . . . ?
C19 N20 N21 C22 0.05(18) . . . . ?
C19 C10 C11 N12 -178.89(11) . . . . ?
C19 C10 C11 C26 1.5(2) . . . . ?
C22 S18 C19 N20 -0.18(11) . . . . ?
C22 S18 C19 C10 -179.48(11) . . . . ?
C22 P44 N45 C46 102.0(6) . . . . ?
C22 P44 N45 C46A 88.2(4) . . . . ?
C22 P44 N50 C51 -166.07(10) . . . . ?
C23 C3 C4 C5 178.32(14) . . . . ?
C23 C3 C4 C14 -6.1(2) . . . . ?
C24 C5 C6 N2 175.96(16) . . . . ?
C24 C5 C6 C7 -4.6(3) . . . . ?
C25 C9 C10 C11 -177.05(12) . . . . ?
C25 C9 C10 C19 1.8(2) . . . . ?
C27 C7 C8 N12 178.31(11) . . . . ?
C27 C7 C8 C9 -2.98(19) . . . . ?
C27 C28 C29 C30 -2.6(10) . . . . ?
C27 C28A C29A C30A 0.6(14) . . . . ?
C28 C27 C32 C31 3.5(4) . . . . ?
C28 C29 C30 C31 3.8(16) . . . . ?
C28A C27 C32A C31A -2.7(4) . . . . ?
C28A C29A C30A C31A -4(2) . . . . ?
C29 C30 C31 C32 -1.4(16) . . . . ?
C29A C30A C31A C32A 4(2) . . . . ?
C30 C31 C32 C27 -2.2(9) . . . . ?
C30A C31A C32A C27 -0.6(13) . . . . ?
C32 C27 C28 C29 -1.1(5) . . . . ?
C32A C27 C28A C29A 2.6(6) . . . . ?
B1 N2 C3 C4 -177.83(12) . . . . ?
B1 N2 C3 C23 2.4(2) . . . . ?
B1 N2 C6 C5 178.83(12) . . . . ?
B1 N2 C6 C7 -0.72(18) . . . . ?
B1 N12 C8 C7 5.32(18) . . . . ?
B1 N12 C8 C9 -173.66(11) . . . . ?
B1 N12 C11 C10 174.07(11) . . . . ?
B1 N12 C11 C26 -6.3(2) . . . . ?

loop_
_exptl_oxdiff_crystal_face_indexfrac_h
_exptl_oxdiff_crystal_face_indexfrac_k
_exptl_oxdiff_crystal_face_indexfrac_l
_exptl_oxdiff_crystal_face_x
_exptl_oxdiff_crystal_face_y
_exptl_oxdiff_crystal_face_z
-0.0004 -0.0003 0.9989 -0.0039 -0.0981 0.0230
0.0004 0.0003 -0.9989 0.0039 0.0981 -0.0230
-0.9996 -0.0004 0.9982 0.1009 -0.1157 0.0130
0.9996 0.0004 -0.9982 -0.1009 0.1157 -0.0130
-0.9987 0.9993 -0.9997 0.1301 0.0898 -0.1385
0.9987 -0.9993 0.9997 -0.1301 -0.0898 0.1385
-0.9988 0.0001 -0.9995 0.1087 0.0804 -0.0330
0.9988 -0.0001 0.9995 -0.1087 -0.0804 0.0330
-0.9989 -0.9991 -0.9994 0.0873 0.0711 0.0724
0.9997 0.9996 -0.9984 -0.0795 0.1250 -0.1184
0.9991 -0.9990 0.0008 -0.1262 0.0083 0.1155
0.9992 0.0001 0.0006 -0.1048 0.0176 0.0100
0.9989 0.9991 0.9994 -0.0873 -0.0711 -0.0724

loop_
_smtbx_masks_void_nr
_smtbx_masks_void_average_x
_smtbx_masks_void_average_y
_smtbx_masks_void_average_z
_smtbx_masks_void_volume
_smtbx_masks_void_count_electrons
_smtbx_masks_void_content
1 0.500 -0.598 -0.024 1099.9 238.9 ?
